data_9004482
loop_
_publ_author_name
'Lucas, F.'
'Elfakir, A.'
'Wallez, G.'
'Quarton, M.'

_publ_section_title
;
 Synthesis and rietveld refinement of new phosphate and arsenate analogues of
 paracelsian
 Sample: Sr(ZnAsO4)2
;
_journal_name_full 'The Canadian Mineralogist'
_journal_page_first 1045
_journal_page_last 1051
_journal_volume 36
_journal_year 1998
_chemical_formula_structural Sr(ZnAsO4)2
_chemical_formula_sum 'As2 O8 Sr Zn2'
_space_group_IT_number 14
_symmetry_space_group_name_Hall '-P 2ybc'
_symmetry_space_group_name_H-M 'P 1 21/c 1'
_cell_angle_alpha 90
_cell_angle_beta 92.085
_cell_angle_gamma 90
_cell_length_a 8.5804
_cell_length_b 9.7183
_cell_length_c 9.2908
_cell_formula_units_Z 4
_cell_volume 774.218
_database_code_amcsd 0005556
_exptl_crystal_density_diffrn 4.257
_cod_original_formula_sum 'Sr Zn2 As2 O8'
_cod_database_code 9004482
_amcsd_formula_title Sr(ZnAsO4)2

loop_
_space_group_symop_operation_xyz
x,y,z
x,1/2-y,1/2+z
-x,1/2+y,1/2-z
-x,-y,-z

loop_
_atom_site_label
_atom_site_fract_x
_atom_site_fract_y
_atom_site_fract_z
_atom_site_U_iso_or_equiv
Sr 0.25250 0.41610 0.88720 0.01305
ZnT1o 0.92850 0.92850 0.22090 0.00887
AsT1m 0.55860 0.91520 0.25130 0.00887
AsT2o 0.95180 0.20430 0.06060 0.00887
ZnT2m 0.57890 0.18510 0.04900 0.00887
O1o 0.02600 0.11150 0.19600 0.01773
O1m 0.48700 0.06250 0.19000 0.01773
O2o 0.93500 0.36720 0.11700 0.01773
O2m 0.56100 0.37280 0.12200 0.01773
O3o 0.08200 0.20300 0.93940 0.01773
O3m 0.43200 0.19900 0.87940 0.01773
O4 0.78780 0.14100 0.00200 0.01773
O5 0.73300 0.94000 0.32910 0.01773

loop_
_cod_related_entry_id
_cod_related_entry_database
_cod_related_entry_code
1 AMCSD 0005556
